data_7121266
loop_
_publ_author_name
'Jiang, Chuanling'
'Bang, Yawen'
'Wang, Xinhao'
'Lu, Xuefeng'
'Lim, Zhenglong'
'Wei, Haipeng'
'El-Hankari, Samir'
'Wu, Jishan'
'Zeng, Zebing'

_publ_section_title
;
 Tetrabenzo-Chichibabin's hydrocarbons: substituent effects and unusual
 thermochromic and thermomagnetic behaviours.
;
_journal_issue 19
_journal_name_full 'Chemical communications (Cambridge, England)'
_journal_page_first 2389
_journal_page_last 2392
_journal_paper_doi 10.1039/c8cc00378e
_journal_volume 54
_journal_year 2018
_chemical_formula_sum 'C58 H32 F12'
_chemical_formula_weight 956.83
_space_group_crystal_system monoclinic
_space_group_IT_number 14
_space_group_name_Hall '-P 2ybc'
_space_group_name_H-M_alt 'P 1 21/c 1'
_symmetry_space_group_name_Hall '-P 2ybc'
_symmetry_space_group_name_H-M 'P 1 21/c 1'
_atom_sites_solution_hydrogens geom
_audit_block_doi 10.5517/ccdc.csd.cc1qbhwf
_audit_creation_method SHELXL-2013
_audit_update_record
;
2017-12-04 deposited with the CCDC.
2018-02-12 downloaded from the CCDC.
;
_cell_angle_alpha 90
_cell_angle_beta 97.886(2)
_cell_angle_gamma 90
_cell_formula_units_Z 2
_cell_length_a 13.8363(3)
_cell_length_b 19.0251(4)
_cell_length_c 10.7855(2)
_cell_measurement_reflns_used 3852
_cell_measurement_temperature 173(2)
_cell_measurement_theta_max 133.705
_cell_measurement_theta_min 6.449
_cell_volume 2812.29(10)
_computing_cell_refinement 'Bruker SAINT'
_computing_data_collection 'Bruker APEX2'
_computing_data_reduction 'Bruker SAINT'
_computing_molecular_graphics 'Bruker SHELXTL'
_computing_publication_material 'Bruker SHELXTL'
_computing_structure_refinement 'SHELXL-2013 (Sheldrick, 2013)'
_computing_structure_solution 'SHELXS-97 (Sheldrick 2008)'
_diffrn_ambient_temperature 173(2)
_diffrn_measured_fraction_theta_full 0.938
_diffrn_measured_fraction_theta_max 0.995
_diffrn_measurement_device_type 'Bruker APEX-II CCD'
_diffrn_measurement_method '\f and \w scans'
_diffrn_radiation_type CuK\a
_diffrn_radiation_wavelength 1.54178
_diffrn_reflns_av_R_equivalents 0.1006
_diffrn_reflns_av_unetI/netI 0.0530
_diffrn_reflns_Laue_measured_fraction_full 0.938
_diffrn_reflns_Laue_measured_fraction_max 0.995
_diffrn_reflns_limit_h_max 16
_diffrn_reflns_limit_h_min -16
_diffrn_reflns_limit_k_max 22
_diffrn_reflns_limit_k_min -22
_diffrn_reflns_limit_l_max 11
_diffrn_reflns_limit_l_min -12
_diffrn_reflns_number 32402
_diffrn_reflns_point_group_measured_fraction_full 0.938
_diffrn_reflns_point_group_measured_fraction_max 0.995
_diffrn_reflns_theta_full 67.679
_diffrn_reflns_theta_max 64.998
_diffrn_reflns_theta_min 3.224
_exptl_absorpt_coefficient_mu 0.797
_exptl_absorpt_correction_T_max 0.7533
_exptl_absorpt_correction_T_min 0.3383
_exptl_absorpt_correction_type multi-scan
_exptl_absorpt_process_details sadabs
_exptl_crystal_colour colorless
_exptl_crystal_density_diffrn 1.130
_exptl_crystal_description prismatic
_exptl_crystal_F_000 976
_exptl_crystal_size_max 0.180
_exptl_crystal_size_mid 0.100
_exptl_crystal_size_min 0.060
_platon_squeeze_details
;
;
_refine_diff_density_max 0.250
_refine_diff_density_min -0.268
_refine_diff_density_rms 0.058
_refine_ls_extinction_expression Fc^*^=kFc[1+0.001xFc^2^\l^3^/sin(2\q)]^-1/4^
_refine_ls_extinction_method SHELXL
_refine_ls_goodness_of_fit_ref 1.063
_refine_ls_hydrogen_treatment constr
_refine_ls_matrix_type full
_refine_ls_number_parameters 371
_refine_ls_number_reflns 4773
_refine_ls_number_restraints 72
_refine_ls_restrained_S_all 1.094
_refine_ls_R_factor_all 0.1114
_refine_ls_R_factor_gt 0.0818
_refine_ls_shift/su_max 0.004
_refine_ls_shift/su_mean 0.000
_refine_ls_structure_factor_coef Fsqd
_refine_ls_weighting_details 'w=1/[\s^2^(Fo^2^)+(0.1514P)^2^+0.1249P] where P=(Fo^2^+2Fc^2^)/3'
_refine_ls_weighting_scheme calc
_refine_ls_wR_factor_gt 0.2278
_refine_ls_wR_factor_ref 0.2551
_reflns_Friedel_coverage 0.000
_reflns_number_gt 3166
_reflns_number_total 4773
_reflns_threshold_expression 'I > 2\s(I)'
_cod_data_source_file c8cc00378e2.cif
_cod_data_source_block d8v17553
_cod_depositor_comments 'Adding full bibliography for 7121266--7121269.cif.'
_cod_database_code 7121266
_shelx_space_group_comment
; 
The symmetry employed for this shelxl refinement is uniquely defined 
by the following loop, which should always be used as a source of 
symmetry information in preference to the above space-group names. 
They are only intended as comments. 
;
_shelx_estimated_absorpt_t_min 0.870
_shelx_estimated_absorpt_t_max 0.954
_shelxl_version_number 2013-4

loop_
_space_group_symop_operation_xyz
'x, y, z'
'-x, y+1/2, -z+1/2'
'-x, -y, -z'
'x, -y-1/2, z-1/2'

loop_
_atom_site_label
_atom_site_type_symbol
_atom_site_fract_x
_atom_site_fract_y
_atom_site_fract_z
_atom_site_U_iso_or_equiv
_atom_site_adp_type
_atom_site_occupancy
_atom_site_site_symmetry_order
_atom_site_calc_flag
_atom_site_refinement_flags_posn
_atom_site_refinement_flags_adp
_atom_site_refinement_flags_occupancy
_atom_site_disorder_assembly
_atom_site_disorder_group
C1 C 0.4749(2) 0.58585(17) 0.2285(3) 0.0530(7) Uani 1 1 d . . . . .
C2 C 0.4834(3) 0.64992(17) 0.2920(3) 0.0597(8) Uani 1 1 d . . . . .
H2 H 0.4534 0.6559 0.3654 0.072 Uiso 1 1 calc R U . . .
C3 C 0.5350(3) 0.70464(18) 0.2488(3) 0.0627(9) Uani 1 1 d . . . . .
H3 H 0.5410 0.7479 0.2932 0.075 Uiso 1 1 calc R U . . .
C4 C 0.5782(3) 0.69678(19) 0.1405(3) 0.0650(9) Uani 1 1 d . . . . .
H4 H 0.6135 0.7346 0.1107 0.078 Uiso 1 1 calc R U . . .
C5 C 0.5697(3) 0.63343(18) 0.0761(3) 0.0605(8) Uani 1 1 d . . . . .
H5 H 0.5993 0.6278 0.0023 0.073 Uiso 1 1 calc R U . . .
C6 C 0.5178(2) 0.57815(16) 0.1200(3) 0.0532(7) Uani 1 1 d . . . . .
C7 C 0.5111(2) 0.50626(16) 0.0613(3) 0.0527(7) Uani 1 1 d . . . . .
C8 C 0.5320(2) 0.45159(17) 0.1599(3) 0.0541(8) Uani 1 1 d . . . . .
C9 C 0.5980(2) 0.39626(18) 0.1495(3) 0.0595(8) Uani 1 1 d . . . . .
H9 H 0.6287 0.3918 0.0763 0.071 Uiso 1 1 calc R U . . .
C10 C 0.6180(3) 0.34862(18) 0.2458(3) 0.0620(8) Uani 1 1 d . . . . .
H10 H 0.6621 0.3111 0.2382 0.074 Uiso 1 1 calc R U . . .
C11 C 0.5746(3) 0.35496(17) 0.3534(3) 0.0601(8) Uani 1 1 d . . . . .
H11 H 0.5886 0.3217 0.4191 0.072 Uiso 1 1 calc R U . . .
C12 C 0.5113(2) 0.40945(17) 0.3653(3) 0.0569(8) Uani 1 1 d . . . . .
H12 H 0.4818 0.4136 0.4395 0.068 Uiso 1 1 calc R U . . .
C13 C 0.4897(2) 0.45886(16) 0.2695(3) 0.0517(7) Uani 1 1 d . . . . .
C14 C 0.4279(2) 0.52245(17) 0.2781(3) 0.0536(8) Uani 1 1 d . . . . .
C15 C 0.3414(2) 0.52455(17) 0.3225(3) 0.0546(8) Uani 1 1 d . . . . .
C16 C 0.3013(2) 0.46134(18) 0.3815(3) 0.0584(8) Uani 1 1 d . . . . .
C17 C 0.2509(3) 0.4097(2) 0.3081(3) 0.0683(9) Uani 1 1 d . . . . .
H17 H 0.2421 0.4141 0.2195 0.082 Uiso 1 1 calc R U . . .
C18 C 0.2131(3) 0.3516(2) 0.3632(4) 0.0748(10) Uani 1 1 d . . . . .
H18 H 0.1780 0.3166 0.3127 0.090 Uiso 1 1 calc R U . . .
C19 C 0.2270(3) 0.3452(2) 0.4920(4) 0.0723(10) Uani 1 1 d . . . . .
C20 C 0.2766(3) 0.3956(2) 0.5654(4) 0.0703(10) Uani 1 1 d . . . . .
H20 H 0.2857 0.3908 0.6539 0.084 Uiso 1 1 calc R U . . .
C21 C 0.3135(3) 0.4535(2) 0.5108(3) 0.0650(9) Uani 1 1 d . . . . .
H21 H 0.3477 0.4884 0.5622 0.078 Uiso 1 1 calc R U . . .
C22 C 0.1904(4) 0.2812(3) 0.5516(5) 0.0969(15) Uani 1 1 d . . . . .
C23 C 0.2764(2) 0.58663(18) 0.3107(3) 0.0566(8) Uani 1 1 d . . . . .
C24 C 0.2312(3) 0.61057(19) 0.4101(3) 0.0628(9) Uani 1 1 d . . . . .
H24 H 0.2410 0.5861 0.4876 0.075 Uiso 1 1 calc R U . . .
C25 C 0.1720(3) 0.6697(2) 0.3975(3) 0.0669(9) Uani 1 1 d . . . . .
H25 H 0.1423 0.6858 0.4667 0.080 Uiso 1 1 calc R U . . .
C26 C 0.1560(3) 0.70543(19) 0.2854(3) 0.0611(8) Uani 1 1 d . . . . .
C27 C 0.1972(3) 0.6813(2) 0.1851(3) 0.0689(10) Uani 1 1 d . . . . .
H27 H 0.1852 0.7054 0.1073 0.083 Uiso 1 1 calc R U . . .
C28 C 0.2565(3) 0.6220(2) 0.1959(3) 0.0643(9) Uani 1 1 d . . . . .
H28 H 0.2837 0.6054 0.1252 0.077 Uiso 1 1 calc R U . . .
C29 C 0.0952(3) 0.7707(2) 0.2750(4) 0.0782(11) Uani 1 1 d . . . . .
F1 F 0.2610(4) 0.2302(2) 0.5768(5) 0.0925(14) Uani 0.6 1 d . U P A 1
F2 F 0.1216(9) 0.2453(6) 0.4803(11) 0.126(4) Uani 0.5 1 d . U P A 1
F3 F 0.1866(5) 0.2917(3) 0.6773(5) 0.0974(17) Uani 0.6 1 d . U P A 1
F4 F 0.0018(5) 0.7522(4) 0.2194(10) 0.122(3) Uani 0.5 1 d . U P B 1
F5 F 0.0797(8) 0.7960(5) 0.3793(6) 0.105(3) Uani 0.5 1 d . U P B 1
F6 F 0.1276(8) 0.8177(6) 0.2098(11) 0.143(4) Uani 0.6 1 d . U P B 1
F1' F 0.1999(18) 0.2266(8) 0.495(2) 0.205(7) Uani 0.4 1 d . U P A 2
F2' F 0.0917(9) 0.2791(7) 0.5224(13) 0.148(4) Uani 0.5 1 d . U P A 2
F3' F 0.1397(13) 0.2904(10) 0.6325(17) 0.181(7) Uani 0.4 1 d . U P A 2
F4' F 0.0807(11) 0.7993(8) 0.1677(10) 0.139(5) Uani 0.5 1 d . U P B 2
F5' F 0.0235(8) 0.7747(6) 0.3295(14) 0.144(4) Uani 0.5 1 d . U P B 2
F6' F 0.1505(8) 0.8249(4) 0.3526(10) 0.112(3) Uani 0.4 1 d . U P B 2

loop_
_atom_site_aniso_label
_atom_site_aniso_U_11
_atom_site_aniso_U_22
_atom_site_aniso_U_33
_atom_site_aniso_U_23
_atom_site_aniso_U_13
_atom_site_aniso_U_12
C1 0.0593(18) 0.0552(18) 0.0442(16) 0.0049(13) 0.0063(13) 0.0032(14)
C2 0.070(2) 0.0570(19) 0.0514(18) -0.0003(14) 0.0065(14) 0.0051(16)
C3 0.073(2) 0.0519(19) 0.063(2) 0.0034(15) 0.0069(16) 0.0006(16)
C4 0.075(2) 0.057(2) 0.064(2) 0.0032(15) 0.0106(17) -0.0038(16)
C5 0.069(2) 0.0580(19) 0.0565(19) 0.0057(14) 0.0141(15) -0.0051(16)
C6 0.0628(19) 0.0523(18) 0.0450(16) 0.0044(13) 0.0087(13) 0.0006(14)
C7 0.0621(18) 0.0522(17) 0.0453(15) 0.0027(13) 0.0127(13) -0.0021(14)
C8 0.0643(19) 0.0537(18) 0.0445(16) 0.0033(13) 0.0082(13) -0.0005(14)
C9 0.064(2) 0.060(2) 0.0554(18) 0.0060(14) 0.0118(15) 0.0057(15)
C10 0.068(2) 0.0573(19) 0.0601(19) 0.0027(15) 0.0075(15) 0.0058(16)
C11 0.072(2) 0.0559(19) 0.0511(18) 0.0074(14) 0.0041(15) 0.0028(16)
C12 0.068(2) 0.0580(19) 0.0443(16) 0.0021(13) 0.0062(14) -0.0045(15)
C13 0.0573(18) 0.0493(17) 0.0476(16) 0.0054(12) 0.0047(13) 0.0002(13)
C14 0.0642(19) 0.0548(17) 0.0417(15) 0.0034(13) 0.0073(13) -0.0003(14)
C15 0.065(2) 0.0561(18) 0.0429(16) 0.0033(13) 0.0092(13) -0.0015(15)
C16 0.0595(19) 0.063(2) 0.0544(18) 0.0042(14) 0.0134(14) -0.0035(15)
C17 0.084(2) 0.069(2) 0.0536(19) -0.0033(16) 0.0149(17) -0.0076(18)
C18 0.083(3) 0.069(2) 0.074(2) -0.0031(18) 0.0182(19) -0.014(2)
C19 0.070(2) 0.067(2) 0.083(3) 0.0142(19) 0.0237(19) -0.0043(18)
C20 0.072(2) 0.078(2) 0.062(2) 0.0154(17) 0.0125(17) -0.0028(19)
C21 0.070(2) 0.076(2) 0.0499(18) 0.0071(16) 0.0116(15) -0.0065(17)
C22 0.100(4) 0.094(4) 0.105(4) 0.003(3) 0.041(3) -0.026(3)
C23 0.0587(18) 0.066(2) 0.0453(16) 0.0019(14) 0.0090(13) 0.0011(15)
C24 0.073(2) 0.068(2) 0.0493(18) 0.0019(15) 0.0158(15) 0.0049(17)
C25 0.074(2) 0.072(2) 0.057(2) -0.0029(16) 0.0160(16) 0.0051(18)
C26 0.060(2) 0.066(2) 0.0586(19) 0.0002(15) 0.0114(15) 0.0067(16)
C27 0.073(2) 0.078(2) 0.056(2) 0.0076(16) 0.0080(16) 0.0140(19)
C28 0.071(2) 0.075(2) 0.0479(18) 0.0030(15) 0.0093(15) 0.0112(17)
C29 0.083(3) 0.085(3) 0.071(3) 0.017(2) 0.027(2) 0.019(2)
F1 0.101(3) 0.055(2) 0.125(4) 0.033(2) 0.028(3) 0.005(2)
F2 0.113(7) 0.102(6) 0.155(8) 0.038(5) -0.013(6) -0.051(5)
F3 0.134(5) 0.093(3) 0.069(3) 0.023(2) 0.027(3) -0.033(3)
F4 0.077(4) 0.119(5) 0.156(6) -0.015(5) -0.033(4) 0.038(3)
F5 0.129(7) 0.113(6) 0.069(3) -0.013(3) 0.002(4) 0.058(5)
F6 0.145(7) 0.102(5) 0.201(12) 0.060(7) 0.091(7) 0.049(5)
F1' 0.245(15) 0.111(8) 0.286(16) 0.015(10) 0.135(13) -0.036(11)
F2' 0.127(7) 0.166(8) 0.148(7) 0.042(6) 0.013(5) -0.058(6)
F3' 0.188(10) 0.187(10) 0.181(10) 0.002(8) 0.068(8) -0.029(8)
F4' 0.198(12) 0.151(10) 0.074(4) 0.035(5) 0.037(6) 0.101(9)
F5' 0.110(6) 0.145(8) 0.195(10) 0.062(7) 0.087(6) 0.055(6)
F6' 0.126(7) 0.083(5) 0.122(7) -0.029(4) -0.002(5) 0.029(5)

loop_
_atom_type_symbol
_atom_type_description
_atom_type_scat_dispersion_real
_atom_type_scat_dispersion_imag
_atom_type_scat_source
C C 0.0181 0.0091 'International Tables Vol C Tables 4.2.6.8 and 6.1.1.4'
H H 0.0000 0.0000 'International Tables Vol C Tables 4.2.6.8 and 6.1.1.4'
F F 0.0727 0.0534 'International Tables Vol C Tables 4.2.6.8 and 6.1.1.4'

loop_
_geom_angle_atom_site_label_1
_geom_angle_atom_site_label_2
_geom_angle_atom_site_label_3
_geom_angle
_geom_angle_site_symmetry_1
C6 C1 C2 119.3(3) .
C6 C1 C14 118.1(3) .
C2 C1 C14 122.5(3) .
C3 C2 C1 120.4(3) .
C3 C2 H2 119.8 .
C1 C2 H2 119.8 .
C2 C3 C4 120.3(3) .
C2 C3 H3 119.8 .
C4 C3 H3 119.8 .
C5 C4 C3 119.8(3) .
C5 C4 H4 120.1 .
C3 C4 H4 120.1 .
C4 C5 C6 119.9(3) .
C4 C5 H5 120.1 .
C6 C5 H5 120.1 .
C1 C6 C5 120.4(3) .
C1 C6 C7 116.2(3) .
C5 C6 C7 123.3(3) .
C7 C7 C8 125.3(4) 3_665
C7 C7 C6 124.8(4) 3_665
C8 C7 C6 109.9(3) .
C13 C8 C9 119.5(3) .
C13 C8 C7 118.2(3) .
C9 C8 C7 122.0(3) .
C10 C9 C8 119.8(3) .
C10 C9 H9 120.1 .
C8 C9 H9 120.1 .
C9 C10 C11 120.6(3) .
C9 C10 H10 119.7 .
C11 C10 H10 119.7 .
C12 C11 C10 120.0(3) .
C12 C11 H11 120.0 .
C10 C11 H11 120.0 .
C11 C12 C13 120.8(3) .
C11 C12 H12 119.6 .
C13 C12 H12 119.6 .
C8 C13 C12 119.1(3) .
C8 C13 C14 116.3(3) .
C12 C13 C14 124.4(3) .
C15 C14 C13 126.1(3) .
C15 C14 C1 123.4(3) .
C13 C14 C1 110.4(3) .
C14 C15 C23 123.5(3) .
C14 C15 C16 121.6(3) .
C23 C15 C16 114.8(3) .
C17 C16 C21 118.6(3) .
C17 C16 C15 120.7(3) .
C21 C16 C15 120.7(3) .
C16 C17 C18 120.5(3) .
C16 C17 H17 119.7 .
C18 C17 H17 119.7 .
C19 C18 C17 119.4(4) .
C19 C18 H18 120.3 .
C17 C18 H18 120.3 .
C20 C19 C18 120.7(3) .
C20 C19 C22 119.7(4) .
C18 C19 C22 119.6(4) .
C19 C20 C21 119.9(4) .
C19 C20 H20 120.0 .
C21 C20 H20 120.0 .
C20 C21 C16 120.9(4) .
C20 C21 H21 119.6 .
C16 C21 H21 119.6 .
F3' C22 F1' 126.8(12) .
F3' C22 F2' 60.4(9) .
F1' C22 F2' 91.9(12) .
F2 C22 F1 100.7(8) .
F2 C22 F3 121.5(7) .
F1 C22 F3 91.7(5) .
F3' C22 C19 117.2(10) .
F1' C22 C19 114.3(8) .
F2 C22 C19 115.3(6) .
F2' C22 C19 108.2(7) .
F1 C22 C19 112.6(4) .
F3 C22 C19 111.4(5) .
C24 C23 C28 118.0(3) .
C24 C23 C15 121.8(3) .
C28 C23 C15 120.2(3) .
C25 C24 C23 120.8(3) .
C25 C24 H24 119.6 .
C23 C24 H24 119.6 .
C26 C25 C24 120.5(3) .
C26 C25 H25 119.8 .
C24 C25 H25 119.8 .
C27 C26 C25 119.6(3) .
C27 C26 C29 120.6(3) .
C25 C26 C29 119.8(3) .
C26 C27 C28 120.7(3) .
C26 C27 H27 119.7 .
C28 C27 H27 119.7 .
C27 C28 C23 120.4(3) .
C27 C28 H28 119.8 .
C23 C28 H28 119.8 .
F6 C29 F5 110.1(8) .
F5' C29 F4' 112.0(8) .
F6 C29 F4 108.7(7) .
F5 C29 F4 102.6(7) .
F5' C29 F6' 94.4(8) .
F4' C29 F6' 102.9(8) .
F5' C29 C26 120.0(5) .
F6 C29 C26 113.1(6) .
F5 C29 C26 114.2(4) .
F4' C29 C26 116.2(7) .
F4 C29 C26 107.5(4) .
F6' C29 C26 107.2(4) .
F3' F2' C22 53.9(9) .
C22 F3' F2' 65.7(11) .

loop_
_geom_bond_atom_site_label_1
_geom_bond_atom_site_label_2
_geom_bond_distance
_geom_bond_site_symmetry_2
C1 C6 1.390(4) .
C1 C2 1.395(4) .
C1 C14 1.503(4) .
C2 C3 1.379(5) .
C2 H2 0.9500 .
C3 C4 1.392(5) .
C3 H3 0.9500 .
C4 C5 1.388(5) .
C4 H4 0.9500 .
C5 C6 1.393(4) .
C5 H5 0.9500 .
C6 C7 1.505(4) .
C7 C7 1.336(6) 3_665
C7 C8 1.488(4) .
C8 C13 1.396(4) .
C8 C9 1.408(5) .
C9 C10 1.377(5) .
C9 H9 0.9500 .
C10 C11 1.384(5) .
C10 H10 0.9500 .
C11 C12 1.375(5) .
C11 H11 0.9500 .
C12 C13 1.398(4) .
C12 H12 0.9500 .
C13 C14 1.491(4) .
C14 C15 1.350(5) .
C15 C23 1.480(5) .
C15 C16 1.502(4) .
C16 C17 1.388(5) .
C16 C21 1.390(5) .
C17 C18 1.391(5) .
C17 H17 0.9500 .
C18 C19 1.382(5) .
C18 H18 0.9500 .
C19 C20 1.367(6) .
C19 C22 1.497(6) .
C20 C21 1.379(5) .
C20 H20 0.9500 .
C21 H21 0.9500 .
C22 F3' 1.205(17) .
C22 F1' 1.222(16) .
C22 F2 1.327(11) .
C22 F2' 1.359(13) .
C22 F1 1.376(8) .
C22 F3 1.379(8) .
C23 C24 1.390(4) .
C23 C28 1.403(4) .
C24 C25 1.388(5) .
C24 H24 0.9500 .
C25 C26 1.378(5) .
C25 H25 0.9500 .
C26 C27 1.370(5) .
C26 C29 1.496(5) .
C27 C28 1.390(5) .
C27 H27 0.9500 .
C28 H28 0.9500 .
C29 F5' 1.223(8) .
C29 F6 1.258(10) .
C29 F5 1.268(7) .
C29 F4' 1.270(11) .
C29 F4 1.393(7) .
C29 F6' 1.474(10) .
F2' F3' 1.296(18) .

loop_
_geom_torsion_atom_site_label_1
_geom_torsion_atom_site_label_2
_geom_torsion_atom_site_label_3
_geom_torsion_atom_site_label_4
_geom_torsion
_geom_torsion_site_symmetry_1
_geom_torsion_site_symmetry_4
C6 C1 C2 C3 -1.0(5) . .
C14 C1 C2 C3 173.9(3) . .
C1 C2 C3 C4 0.8(5) . .
C2 C3 C4 C5 -0.3(5) . .
C3 C4 C5 C6 0.2(5) . .
C2 C1 C6 C5 0.8(5) . .
C14 C1 C6 C5 -174.3(3) . .
C2 C1 C6 C7 176.3(3) . .
C14 C1 C6 C7 1.1(4) . .
C4 C5 C6 C1 -0.4(5) . .
C4 C5 C6 C7 -175.5(3) . .
C1 C6 C7 C7 136.3(4) . 3_665
C5 C6 C7 C7 -48.4(6) . 3_665
C1 C6 C7 C8 -43.3(4) . .
C5 C6 C7 C8 132.0(3) . .
C7 C7 C8 C13 -135.8(4) 3_665 .
C6 C7 C8 C13 43.8(4) . .
C7 C7 C8 C9 48.8(6) 3_665 .
C6 C7 C8 C9 -131.6(3) . .
C13 C8 C9 C10 2.0(5) . .
C7 C8 C9 C10 177.2(3) . .
C8 C9 C10 C11 -0.7(5) . .
C9 C10 C11 C12 -0.4(5) . .
C10 C11 C12 C13 0.1(5) . .
C9 C8 C13 C12 -2.2(5) . .
C7 C8 C13 C12 -177.6(3) . .
C9 C8 C13 C14 174.4(3) . .
C7 C8 C13 C14 -1.0(4) . .
C11 C12 C13 C8 1.2(5) . .
C11 C12 C13 C14 -175.2(3) . .
C8 C13 C14 C15 137.9(3) . .
C12 C13 C14 C15 -45.7(5) . .
C8 C13 C14 C1 -41.5(4) . .
C12 C13 C14 C1 135.0(3) . .
C6 C1 C14 C15 -137.7(3) . .
C2 C1 C14 C15 47.4(5) . .
C6 C1 C14 C13 41.7(4) . .
C2 C1 C14 C13 -133.3(3) . .
C13 C14 C15 C23 -170.1(3) . .
C1 C14 C15 C23 9.1(5) . .
C13 C14 C15 C16 6.1(5) . .
C1 C14 C15 C16 -174.6(3) . .
C14 C15 C16 C17 -82.9(4) . .
C23 C15 C16 C17 93.6(4) . .
C14 C15 C16 C21 97.3(4) . .
C23 C15 C16 C21 -86.1(4) . .
C21 C16 C17 C18 0.3(6) . .
C15 C16 C17 C18 -179.4(4) . .
C16 C17 C18 C19 -0.7(6) . .
C17 C18 C19 C20 0.6(6) . .
C17 C18 C19 C22 -177.3(4) . .
C18 C19 C20 C21 -0.2(6) . .
C22 C19 C20 C21 177.7(4) . .
C19 C20 C21 C16 -0.2(6) . .
C17 C16 C21 C20 0.1(6) . .
C15 C16 C21 C20 179.8(3) . .
C20 C19 C22 F3' 54.3(13) . .
C18 C19 C22 F3' -127.8(12) . .
C20 C19 C22 F1' -139.6(15) . .
C18 C19 C22 F1' 38.3(17) . .
C20 C19 C22 F2 162.1(9) . .
C18 C19 C22 F2 -20.0(11) . .
C20 C19 C22 F2' 119.7(8) . .
C18 C19 C22 F2' -62.4(10) . .
C20 C19 C22 F1 -83.1(6) . .
C18 C19 C22 F1 94.8(6) . .
C20 C19 C22 F3 18.4(7) . .
C18 C19 C22 F3 -163.7(5) . .
C14 C15 C23 C24 -135.7(4) . .
C16 C15 C23 C24 47.9(4) . .
C14 C15 C23 C28 46.1(5) . .
C16 C15 C23 C28 -130.4(3) . .
C28 C23 C24 C25 -3.0(5) . .
C15 C23 C24 C25 178.7(3) . .
C23 C24 C25 C26 0.8(6) . .
C24 C25 C26 C27 1.4(6) . .
C24 C25 C26 C29 -177.6(4) . .
C25 C26 C27 C28 -1.2(6) . .
C29 C26 C27 C28 177.7(4) . .
C26 C27 C28 C23 -1.1(6) . .
C24 C23 C28 C27 3.2(5) . .
C15 C23 C28 C27 -178.5(3) . .
C27 C26 C29 F5' 143.5(11) . .
C25 C26 C29 F5' -37.6(12) . .
C27 C26 C29 F6 -38.1(9) . .
C25 C26 C29 F6 140.9(7) . .
C27 C26 C29 F5 -165.0(8) . .
C25 C26 C29 F5 13.9(9) . .
C27 C26 C29 F4' 3.5(11) . .
C25 C26 C29 F4' -177.5(9) . .
C27 C26 C29 F4 81.9(7) . .
C25 C26 C29 F4 -99.2(7) . .
C27 C26 C29 F6' -110.8(7) . .
C25 C26 C29 F6' 68.1(7) . .
F1' C22 F2' F3' 132.1(14) . .
F2 C22 F2' F3' 140.5(17) . .
F1 C22 F2' F3' 98.0(14) . .
F3 C22 F2' F3' 2.3(12) . .
C19 C22 F2' F3' -111.5(12) . .
F1' C22 F3' F2' -67.8(19) . .
F2 C22 F3' F2' -24.1(10) . .
F1 C22 F3' F2' -127.4(10) . .
F3 C22 F3' F2' -176(2) . .
C19 C22 F3' F2' 96.4(10) . .

loop_
_platon_squeeze_void_nr
_platon_squeeze_void_average_x
_platon_squeeze_void_average_y
_platon_squeeze_void_average_z
_platon_squeeze_void_volume
_platon_squeeze_void_count_electrons
_platon_squeeze_void_content
1 0.000 0.000 -0.033 372 64 ' '
2 0.000 0.500 -0.013 372 64 ' '
3 0.346 0.725 0.003 13 0 ' '
4 0.654 0.275 -0.004 13 0 ' '
5 0.654 0.225 0.496 13 0 ' '
6 0.346 0.775 0.503 13 0 ' '
